data_4130281
loop_
_publ_author_name
'Radkov, Vasily'
'Roisnel, Thierry'
'Trifonov, Alexander'
'Carpentier, Jean-Fran\,cois'
'Kirillov, Evgueni'

_publ_section_title
;
 Tandem C(sp(2))-OMe Activation/C(sp(2))-C(sp(2)) Coupling in Early
 Transition-Metal Complexes: Aromatic C-O Activation beyond Late
 Transition Metals.
;
_journal_issue 13
_journal_name_full 'Journal of the American Chemical Society'
_journal_page_first 4350
_journal_page_last 4353
_journal_paper_doi 10.1021/jacs.6b01877
_journal_volume 138
_journal_year 2016
_chemical_compound_source 'synthesis as described'
_chemical_formula_moiety 'C60 H55 F6 N8 O2 Y'
_chemical_formula_sum 'C60 H55 F6 N8 O2 Y'
_chemical_formula_weight 1123.03
_space_group_IT_number 2
_space_group_name_Hall '-P 1'
_space_group_name_H-M_alt 'P -1'
_symmetry_cell_setting triclinic
_symmetry_Int_Tables_number 2
_symmetry_space_group_name_Hall '-P 1'
_symmetry_space_group_name_H-M 'P -1'
_atom_sites_solution_hydrogens geom
_atom_sites_solution_primary direct
_atom_sites_solution_secondary difmap
_audit_conform_dict_location ftp://ftp.iucr.org/pub/cif_core.dic
_audit_conform_dict_name cif_core.dic
_audit_conform_dict_version 2.4
_audit_creation_date 2012-06-19T15:30:08-00:00
_audit_creation_method 'WinGX routine CIF_UPDATE'
_cell_angle_alpha 90.797(2)
_cell_angle_beta 91.8600(10)
_cell_angle_gamma 96.2010(10)
_cell_formula_units_Z 2
_cell_length_a 12.2688(4)
_cell_length_b 14.9603(4)
_cell_length_c 17.3736(5)
_cell_measurement_reflns_used 9931
_cell_measurement_temperature 150(2)
_cell_measurement_theta_max 26.61
_cell_measurement_theta_min 2.34
_cell_measurement_wavelength 0.71073
_cell_volume 3168.02(16)
_computing_cell_refinement 'Bruker APEX2 (Bruker, 2006)'
_computing_data_collection 'Bruker APEX2 (Bruker, 2006)'
_computing_data_reduction 'Bruker APEX2 (Bruker, 2006)'
_computing_molecular_graphics 'Ortep-3 for Windows (Farrugia, 1997)'
_computing_publication_material
;
           WinGX publication routines (Farrugia, 1999),
           CRYSCAL (T. Roisnel, local program)
;
_computing_structure_refinement 'SHELXL-97 (Sheldrick, 1997)'
_computing_structure_solution 'SIR97 (Altomare et al., 1999)'
_diffrn_ambient_temperature 150(2)
_diffrn_detector 'CCD plate'
_diffrn_measured_fraction_theta_full 0.982
_diffrn_measured_fraction_theta_max 0.982
_diffrn_measurement_device_type 'APEXII, Bruker-AXS'
_diffrn_measurement_method 'CCD rotation images, thin slices'
_diffrn_radiation_monochromator graphite
_diffrn_radiation_probe x-ray
_diffrn_radiation_type MoK\a
_diffrn_radiation_wavelength 0.71073
_diffrn_reflns_av_R_equivalents 0.0487
_diffrn_reflns_av_unetI/netI 0.0762
_diffrn_reflns_limit_h_max 15
_diffrn_reflns_limit_h_min -15
_diffrn_reflns_limit_k_max 19
_diffrn_reflns_limit_k_min -19
_diffrn_reflns_limit_l_max 22
_diffrn_reflns_limit_l_min -22
_diffrn_reflns_number 47566
_diffrn_reflns_theta_full 27.48
_diffrn_reflns_theta_max 27.48
_diffrn_reflns_theta_min 2.93
_exptl_absorpt_coefficient_mu 0.982
_exptl_absorpt_correction_T_max 0.752
_exptl_absorpt_correction_T_min 0.691
_exptl_absorpt_correction_type multi-scan
_exptl_absorpt_process_details
;
  [Sheldrick, G.M. (2002). SADABS Bruker AXS Inc., Madison, Wisconsin, USA]
;
_exptl_crystal_colour orange
_exptl_crystal_density_diffrn 1.177
_exptl_crystal_density_method 'not measured'
_exptl_crystal_description prism
_exptl_crystal_F_000 1160
_exptl_crystal_size_max 0.48
_exptl_crystal_size_mid 0.38
_exptl_crystal_size_min 0.29
_platon_squeeze_details
;
;
_refine_diff_density_max 0.703
_refine_diff_density_min -0.613
_refine_diff_density_rms 0.075
_refine_ls_extinction_method none
_refine_ls_goodness_of_fit_ref 1.039
_refine_ls_hydrogen_treatment constr
_refine_ls_matrix_type full
_refine_ls_number_parameters 670
_refine_ls_number_reflns 14268
_refine_ls_number_restraints 0
_refine_ls_restrained_S_all 1.039
_refine_ls_R_factor_all 0.0867
_refine_ls_R_factor_gt 0.055
_refine_ls_shift/su_max 0.018
_refine_ls_shift/su_mean 0
_refine_ls_structure_factor_coef Fsqd
_refine_ls_weighting_details 'calc w=1/[\s^2^(Fo^2^)+(0.0853P)^2^+0.0000P] where P=(Fo^2^+2Fc^2^)/3'
_refine_ls_weighting_scheme calc
_refine_ls_wR_factor_gt 0.1407
_refine_ls_wR_factor_ref 0.1505
_reflns_number_gt 9852
_reflns_number_total 14268
_reflns_threshold_expression >2sigma(I)
_cod_data_source_file ja6b01877_si_002.cif
_cod_data_source_block 1-Y
_cod_database_code 4130281

loop_
_symmetry_equiv_pos_as_xyz
'x, y, z'
'-x, -y, -z'

loop_
_atom_site_label
_atom_site_type_symbol
_atom_site_fract_x
_atom_site_fract_y
_atom_site_fract_z
_atom_site_U_iso_or_equiv
_atom_site_adp_type
_atom_site_occupancy
_atom_site_symmetry_multiplicity
_atom_site_calc_flag
_atom_site_refinement_flags
_atom_site_disorder_assembly
_atom_site_disorder_group
Y1 Y 0.78560(2) 0.322562(16) 0.346498(15) 0.02481(10) Uani 1 1 d . B .
N1 N 0.83247(19) 0.26748(14) 0.46695(13) 0.0267(5) Uani 1 1 d . . .
C2 C 0.8503(2) 0.29754(17) 0.54443(16) 0.0283(6) Uani 1 1 d . . .
C3 C 0.7671(3) 0.33849(18) 0.58149(17) 0.0336(7) Uani 1 1 d . . .
C4 C 0.7878(3) 0.3739(2) 0.65578(18) 0.0416(8) Uani 1 1 d . . .
H4 H 0.7322 0.4021 0.6804 0.05 Uiso 1 1 calc R . .
C5 C 0.8865(3) 0.3690(2) 0.69452(19) 0.0450(9) Uani 1 1 d . . .
H5 H 0.8985 0.3929 0.7454 0.054 Uiso 1 1 calc R . .
C6 C 0.9686(3) 0.32865(19) 0.65829(18) 0.0398(8) Uani 1 1 d . . .
H6 H 1.0369 0.3254 0.6848 0.048 Uiso 1 1 calc R . .
C7 C 0.9522(3) 0.29297(17) 0.58393(16) 0.0312(7) Uani 1 1 d . . .
C8 C 0.6573(3) 0.3419(2) 0.5426(2) 0.0443(8) Uani 1 1 d . . .
H8A H 0.6113 0.3745 0.5757 0.066 Uiso 1 1 calc R . .
H8B H 0.6223 0.2806 0.5331 0.066 Uiso 1 1 calc R . .
H8C H 0.6664 0.3729 0.4935 0.066 Uiso 1 1 calc R . .
C9 C 1.0441(3) 0.24825(19) 0.54832(19) 0.0372(7) Uani 1 1 d . . .
H9A H 1.1147 0.2744 0.5711 0.056 Uiso 1 1 calc R . .
H9B H 1.0429 0.2578 0.4926 0.056 Uiso 1 1 calc R . .
H9C H 1.0341 0.1836 0.5582 0.056 Uiso 1 1 calc R . .
C10 C 0.8396(2) 0.17962(17) 0.45039(15) 0.0243(6) Uani 1 1 d . . .
C11 C 0.8341(2) 0.11005(18) 0.50556(15) 0.0290(7) Uani 1 1 d . . .
H11 H 0.8234 0.1234 0.5582 0.035 Uiso 1 1 calc R . .
C12 C 0.8445(2) 0.02354(18) 0.48212(15) 0.0296(7) Uani 1 1 d . . .
H12 H 0.8399 -0.0236 0.5183 0.036 Uiso 1 1 calc R . .
C13 C 0.8619(2) 0.00513(17) 0.40498(15) 0.0256(6) Uani 1 1 d . . .
H13 H 0.8701 -0.0543 0.3878 0.031 Uiso 1 1 calc R . .
C14 C 0.8670(2) 0.07544(17) 0.35406(14) 0.0217(6) Uani 1 1 d . . .
N15 N 0.85319(18) 0.16096(14) 0.37325(12) 0.0226(5) Uani 1 1 d . . .
N16 N 0.90296(18) 0.05608(14) 0.27822(12) 0.0219(5) Uani 1 1 d . . .
C17 C 0.9989(2) 0.00698(18) 0.27670(15) 0.0263(6) Uani 1 1 d . . .
C18 C 1.1000(3) 0.0470(2) 0.30675(16) 0.0332(7) Uani 1 1 d . . .
C19 C 1.1893(3) -0.0042(2) 0.30655(17) 0.0423(8) Uani 1 1 d . . .
H19 H 1.2588 0.0213 0.3268 0.051 Uiso 1 1 calc R . .
C20 C 1.1778(3) -0.0914(2) 0.27725(18) 0.0476(9) Uani 1 1 d . . .
H20 H 1.2388 -0.1255 0.278 0.057 Uiso 1 1 calc R . .
C21 C 1.0778(3) -0.1285(2) 0.24696(17) 0.0415(8) Uani 1 1 d . . .
H21 H 1.071 -0.1881 0.2264 0.05 Uiso 1 1 calc R . .
C22 C 0.9855(3) -0.08052(19) 0.24576(15) 0.0316(7) Uani 1 1 d . . .
C23 C 1.1149(3) 0.1411(2) 0.33799(18) 0.0381(7) Uani 1 1 d . . .
H23A H 1.0804 0.1805 0.3022 0.057 Uiso 1 1 calc R . .
H23B H 1.1934 0.1614 0.3441 0.057 Uiso 1 1 calc R . .
H23C H 1.0807 0.1432 0.3881 0.057 Uiso 1 1 calc R . .
C24 C 0.8770(3) -0.1231(2) 0.21382(19) 0.0452(9) Uani 1 1 d . . .
H24A H 0.8632 -0.0997 0.1624 0.068 Uiso 1 1 calc R . .
H24B H 0.8188 -0.1091 0.2478 0.068 Uiso 1 1 calc R . .
H24C H 0.8781 -0.1885 0.2103 0.068 Uiso 1 1 calc R . .
C25 C 0.8819(2) 0.10610(16) 0.21262(14) 0.0206(6) Uani 1 1 d . A .
C26 C 0.7611(2) 0.10581(19) 0.18942(16) 0.0287(6) Uani 1 1 d . . .
F27 F 0.72621(14) 0.02966(11) 0.14934(10) 0.0410(4) Uani 1 1 d . . .
F28 F 0.74301(14) 0.17334(11) 0.14323(11) 0.0459(5) Uani 1 1 d . . .
F29 F 0.69613(14) 0.10895(13) 0.24842(10) 0.0436(5) Uani 1 1 d . . .
N30 N 0.96011(18) 0.13497(14) 0.17186(12) 0.0232(5) Uani 1 1 d . . .
C31A C 0.9557(2) 0.1749(2) 0.09870(16) 0.0329(4) Uani 0.5 1 d P A 1
C32A C 0.9015(6) 0.1327(6) 0.0341(4) 0.0329(4) Uani 0.5 1 d P A 1
H32A H 0.8364 0.0923 0.0365 0.04 Uiso 0.5 1 calc PR A 1
C33A C 0.9566(5) 0.1578(4) -0.0400(3) 0.0329(4) Uani 0.5 1 d P A 1
H33A H 0.9512 0.1168 -0.0825 0.04 Uiso 0.5 1 calc PR A 1
C34A C 1.0149(6) 0.2413(4) -0.0447(3) 0.0329(4) Uani 0.5 1 d P A 1
H34A H 1.0578 0.2576 -0.088 0.04 Uiso 0.5 1 calc PR A 1
C35A C 1.0076(5) 0.3055(5) 0.0219(4) 0.0329(4) Uani 0.5 1 d P A 1
H35A H 1.0006 0.3677 0.0164 0.04 Uiso 0.5 1 calc PR A 1
C36A C 1.0125(2) 0.2617(2) 0.09424(16) 0.0329(4) Uani 0.5 1 d P A 1
C31B C 0.9557(2) 0.1749(2) 0.09870(16) 0.0329(4) Uani 0.5 1 d P A 2
C32B C 0.9307(6) 0.1219(6) 0.0311(4) 0.0329(4) Uani 0.5 1 d P A 2
H32B H 0.9303 0.0584 0.0291 0.04 Uiso 0.5 1 calc PR A 2
C33B C 0.9045(6) 0.1779(4) -0.0375(3) 0.0329(4) Uani 0.5 1 d P A 2
H33B H 0.852 0.1545 -0.0761 0.04 Uiso 0.5 1 calc PR A 2
C34B C 0.9569(6) 0.2619(4) -0.0434(3) 0.0329(4) Uani 0.5 1 d P A 2
H34B H 0.9404 0.3011 -0.0837 0.04 Uiso 0.5 1 calc PR A 2
C35B C 1.0498(5) 0.2907(5) 0.0233(4) 0.0329(4) Uani 0.5 1 d P A 2
H35B H 1.1195 0.3227 0.0151 0.04 Uiso 0.5 1 calc PR A 2
C36B C 1.0125(2) 0.2617(2) 0.09424(16) 0.0329(4) Uani 0.5 1 d P A 2
N51 N 0.59543(19) 0.25982(14) 0.34938(14) 0.0296(6) Uani 1 1 d . . .
C52 C 0.5034(2) 0.23539(18) 0.39597(17) 0.0295(7) Uani 1 1 d . . .
C53 C 0.4794(2) 0.14666(19) 0.42027(19) 0.0344(7) Uani 1 1 d . . .
C54 C 0.3923(2) 0.1264(2) 0.46873(18) 0.0350(7) Uani 1 1 d . . .
H54 H 0.3761 0.0665 0.4857 0.042 Uiso 1 1 calc R . .
C55 C 0.3291(2) 0.1919(2) 0.49255(17) 0.0332(7) Uani 1 1 d . . .
H55 H 0.2704 0.1771 0.5261 0.04 Uiso 1 1 calc R . .
C56 C 0.3514(2) 0.2791(2) 0.46750(17) 0.0325(7) Uani 1 1 d . . .
H56 H 0.3071 0.3239 0.4834 0.039 Uiso 1 1 calc R . .
C57 C 0.4383(2) 0.30189(18) 0.41908(17) 0.0288(6) Uani 1 1 d . . .
C58 C 0.5466(3) 0.0741(2) 0.3930(2) 0.0529(10) Uani 1 1 d . . .
H58A H 0.5172 0.0161 0.4136 0.079 Uiso 1 1 calc R . .
H58B H 0.623 0.0884 0.4111 0.079 Uiso 1 1 calc R . .
H58C H 0.5431 0.0707 0.3365 0.079 Uiso 1 1 calc R . .
C59 C 0.4639(2) 0.39841(19) 0.3935(2) 0.0360(7) Uani 1 1 d . . .
H59A H 0.4407 0.4031 0.3393 0.054 Uiso 1 1 calc R . .
H59B H 0.543 0.4162 0.3994 0.054 Uiso 1 1 calc R . .
H59C H 0.4246 0.4381 0.4253 0.054 Uiso 1 1 calc R . .
C60 C 0.5731(2) 0.27284(18) 0.27486(18) 0.0322(7) Uani 1 1 d . . .
C61 C 0.4758(2) 0.2450(2) 0.23008(19) 0.0350(7) Uani 1 1 d . . .
H61 H 0.4148 0.2125 0.2531 0.042 Uiso 1 1 calc R . .
C62 C 0.4710(3) 0.2652(2) 0.1545(2) 0.0467(9) Uani 1 1 d . . .
H62 H 0.4066 0.2457 0.1244 0.056 Uiso 1 1 calc R . .
C63 C 0.5598(3) 0.3146(3) 0.1197(2) 0.0572(11) Uani 1 1 d . . .
H63 H 0.5564 0.3298 0.0669 0.069 Uiso 1 1 calc R . .
C64 C 0.6514(2) 0.3399(2) 0.1655(2) 0.0470(10) Uani 1 1 d . B .
N65 N 0.66008(18) 0.31963(16) 0.23938(15) 0.0358(6) Uani 1 1 d . . .
N66 N 0.7411(2) 0.3987(2) 0.13636(19) 0.0639(11) Uani 1 1 d . . .
C69A C 0.7002(5) 0.4891(4) 0.1055(4) 0.0357(4) Uani 0.5 1 d P B 1
C70A C 0.6640(6) 0.5610(5) 0.1473(4) 0.0357(4) Uani 0.5 1 d P B 1
C71A C 0.6279(5) 0.6319(4) 0.1071(4) 0.0357(4) Uani 0.5 1 d P B 1
H71A H 0.6055 0.6818 0.1345 0.043 Uiso 0.5 1 calc PR B 1
C72A C 0.6242(5) 0.6310(4) 0.0290(4) 0.0357(4) Uani 0.5 1 d P B 1
H72A H 0.6013 0.6815 0.003 0.043 Uiso 0.5 1 calc PR B 1
C73A C 0.6522(6) 0.5601(5) -0.0133(5) 0.0357(4) Uani 0.5 1 d P B 1
H73A H 0.644 0.5594 -0.0679 0.043 Uiso 0.5 1 calc PR B 1
C74A C 0.6948(5) 0.4855(4) 0.0261(4) 0.0357(4) Uani 0.5 1 d P B 1
C75A C 0.6648(5) 0.5602(4) 0.2342(3) 0.0357(4) Uani 0.5 1 d P B 1
H75A H 0.6552 0.6204 0.254 0.054 Uiso 0.5 1 calc PR B 1
H75B H 0.735 0.5426 0.2539 0.054 Uiso 0.5 1 calc PR B 1
H75C H 0.6048 0.5172 0.2511 0.054 Uiso 0.5 1 calc PR B 1
C76A C 0.7267(10) 0.4028(6) -0.0152(8) 0.0357(4) Uani 0.5 1 d P B 1
H76A H 0.7483 0.3596 0.0228 0.054 Uiso 0.5 1 calc PR B 1
H76B H 0.7883 0.4201 -0.0483 0.054 Uiso 0.5 1 calc PR B 1
H76C H 0.664 0.3751 -0.0467 0.054 Uiso 0.5 1 calc PR B 1
C69B C 0.7087(5) 0.4393(4) 0.0615(4) 0.0357(4) Uani 0.5 1 d P B 2
C70B C 0.6581(5) 0.5164(4) 0.0803(4) 0.0357(4) Uani 0.5 1 d P B 2
C71B C 0.6274(6) 0.5690(5) 0.0187(4) 0.0357(4) Uani 0.5 1 d P B 2
H71B H 0.594 0.6223 0.0285 0.043 Uiso 0.5 1 calc PR B 2
C72B C 0.6461(5) 0.5430(4) -0.0574(4) 0.0357(4) Uani 0.5 1 d P B 2
H72B H 0.6265 0.5796 -0.0988 0.043 Uiso 0.5 1 calc PR B 2
C73B C 0.6904(5) 0.4684(4) -0.0722(4) 0.0357(4) Uani 0.5 1 d P B 2
H73B H 0.7007 0.4519 -0.1242 0.043 Uiso 0.5 1 calc PR B 2
C74B C 0.7207(10) 0.4163(7) -0.0173(8) 0.0357(4) Uani 0.5 1 d P B 2
C75B C 0.6373(6) 0.5415(5) 0.1621(4) 0.0357(4) Uani 0.5 1 d P B 2
H75D H 0.5994 0.4895 0.1875 0.054 Uiso 0.5 1 calc PR B 2
H75E H 0.5915 0.5912 0.1626 0.054 Uiso 0.5 1 calc PR B 2
H75F H 0.7073 0.56 0.1895 0.054 Uiso 0.5 1 calc PR B 2
C76B C 0.7661(5) 0.3264(4) -0.0326(4) 0.0357(4) Uani 0.5 1 d P B 2
H76D H 0.7052 0.2785 -0.0389 0.054 Uiso 0.5 1 calc PR B 2
H76E H 0.814 0.3128 0.011 0.054 Uiso 0.5 1 calc PR B 2
H76F H 0.8083 0.3304 -0.0796 0.054 Uiso 0.5 1 calc PR B 2
C75 C 0.8478(2) 0.4008(2) 0.16258(19) 0.0417(9) Uani 1 1 d . B .
C76 C 0.9232(2) 0.4822(2) 0.1299(2) 0.0466(10) Uani 1 1 d . . .
F77 F 1.02598(13) 0.48812(11) 0.15649(10) 0.0357(4) Uani 1 1 d . B .
F78 F 0.92746(17) 0.48054(18) 0.05434(12) 0.0815(9) Uani 1 1 d . B .
F79 F 0.88664(18) 0.55888(16) 0.15190(18) 0.0916(10) Uani 1 1 d . B .
N80 N 0.88232(17) 0.34601(15) 0.21321(12) 0.0255(5) Uani 1 1 d . . .
C81 C 0.9985(2) 0.34075(17) 0.22300(14) 0.0197(5) Uani 1 1 d . A .
C82 C 1.0484(2) 0.36976(16) 0.29409(14) 0.0203(6) Uani 1 1 d . . .
C83 C 1.1605(2) 0.37412(18) 0.30580(17) 0.0294(7) Uani 1 1 d . B .
H83 H 1.1942 0.3961 0.3533 0.035 Uiso 1 1 calc R . .
C84 C 1.2233(2) 0.3459(2) 0.24715(19) 0.0366(7) Uani 1 1 d . . .
H84 H 1.3009 0.3513 0.2537 0.044 Uiso 1 1 calc R B .
C85 C 1.1746(2) 0.3104(2) 0.17983(18) 0.0339(7) Uani 1 1 d . A .
H85 H 1.2186 0.2882 0.1414 0.041 Uiso 1 1 calc R . .
C86 C 1.0612(2) 0.30626(18) 0.16687(15) 0.0248(6) Uani 1 1 d . . .
O101 O 0.97659(16) 0.39345(12) 0.34797(10) 0.0289(4) Uani 1 1 d . B .
C102 C 1.0207(3) 0.4393(2) 0.41757(17) 0.0403(8) Uani 1 1 d . . .
H10A H 1.0667 0.4005 0.446 0.061 Uiso 1 1 calc R B .
H10B H 0.9604 0.4535 0.4496 0.061 Uiso 1 1 calc R . .
H10C H 1.065 0.4951 0.4044 0.061 Uiso 1 1 calc R . .
O111 O 0.76258(18) 0.44890(13) 0.38001(14) 0.0474(6) Uani 1 1 d . . .
C112 C 0.7506(4) 0.5333(2) 0.4119(4) 0.0959(19) Uani 1 1 d . B .
H11A H 0.7212 0.5261 0.4635 0.144 Uiso 1 1 calc R . .
H11B H 0.6999 0.5637 0.3792 0.144 Uiso 1 1 calc R . .
H11C H 0.8221 0.5695 0.4155 0.144 Uiso 1 1 calc R . .

loop_
_atom_site_aniso_label
_atom_site_aniso_U_11
_atom_site_aniso_U_22
_atom_site_aniso_U_33
_atom_site_aniso_U_23
_atom_site_aniso_U_13
_atom_site_aniso_U_12
Y1 0.02627(17) 0.01801(14) 0.03169(16) 0.00585(10) 0.01372(11) 0.00493(10)
N1 0.0367(14) 0.0192(11) 0.0251(12) -0.0002(9) 0.0134(10) 0.0040(10)
C2 0.0402(18) 0.0171(13) 0.0275(15) 0.0014(11) 0.0151(13) -0.0009(12)
C3 0.047(2) 0.0221(14) 0.0319(16) 0.0002(12) 0.0192(14) -0.0006(13)
C4 0.061(2) 0.0292(16) 0.0355(18) -0.0010(14) 0.0259(17) 0.0012(15)
C5 0.070(3) 0.0340(18) 0.0294(17) -0.0031(14) 0.0164(18) -0.0072(17)
C6 0.056(2) 0.0258(15) 0.0352(17) 0.0045(13) 0.0057(16) -0.0077(15)
C7 0.0451(19) 0.0175(13) 0.0303(16) 0.0025(12) 0.0106(14) -0.0034(13)
C8 0.042(2) 0.047(2) 0.046(2) -0.0020(16) 0.0227(16) 0.0087(16)
C9 0.0381(19) 0.0248(15) 0.0487(19) 0.0011(14) 0.0054(15) 0.0024(13)
C10 0.0283(16) 0.0196(13) 0.0258(14) 0.0018(11) 0.0097(12) 0.0040(11)
C11 0.0444(19) 0.0223(14) 0.0198(13) 0.0024(11) 0.0111(13) -0.0024(13)
C12 0.0457(19) 0.0218(14) 0.0207(14) 0.0076(11) 0.0055(13) -0.0016(13)
C13 0.0386(17) 0.0176(13) 0.0215(14) 0.0020(11) 0.0078(12) 0.0043(12)
C14 0.0277(15) 0.0203(13) 0.0177(13) 0.0023(10) 0.0042(11) 0.0040(11)
N15 0.0309(13) 0.0183(11) 0.0194(11) 0.0027(9) 0.0077(10) 0.0045(9)
N16 0.0288(13) 0.0222(11) 0.0164(11) 0.0028(9) 0.0042(9) 0.0098(9)
C17 0.0363(17) 0.0281(15) 0.0176(13) 0.0025(11) 0.0040(12) 0.0163(13)
C18 0.0403(19) 0.0420(17) 0.0203(14) 0.0026(13) -0.0012(13) 0.0194(14)
C19 0.045(2) 0.059(2) 0.0281(16) -0.0013(15) -0.0009(14) 0.0278(17)
C20 0.064(3) 0.061(2) 0.0263(16) 0.0046(16) 0.0033(16) 0.043(2)
C21 0.068(2) 0.0392(18) 0.0232(15) 0.0006(13) 0.0093(16) 0.0286(17)
C22 0.049(2) 0.0314(15) 0.0175(13) 0.0013(12) 0.0057(13) 0.0177(14)
C23 0.0343(18) 0.0446(19) 0.0360(17) -0.0054(14) -0.0106(14) 0.0116(14)
C24 0.065(2) 0.0300(17) 0.0419(19) -0.0087(14) 0.0003(17) 0.0106(16)
C25 0.0261(15) 0.0185(12) 0.0177(12) 0.0012(10) 0.0012(11) 0.0043(11)
C26 0.0272(16) 0.0275(15) 0.0316(15) 0.0087(12) 0.0021(13) 0.0028(12)
F27 0.0360(10) 0.0335(10) 0.0509(11) -0.0019(8) -0.0108(8) -0.0042(8)
F28 0.0361(10) 0.0390(10) 0.0613(12) 0.0237(9) -0.0170(9) 0.0009(8)
F29 0.0257(10) 0.0583(12) 0.0485(11) 0.0059(9) 0.0092(8) 0.0090(8)
N30 0.0246(13) 0.0265(12) 0.0178(11) 0.0005(9) 0.0016(9) -0.0004(10)
C31A 0.0377(11) 0.0382(9) 0.0209(6) 0.0018(6) 0.0033(8) -0.0063(8)
C32A 0.0377(11) 0.0382(9) 0.0209(6) 0.0018(6) 0.0033(8) -0.0063(8)
C33A 0.0377(11) 0.0382(9) 0.0209(6) 0.0018(6) 0.0033(8) -0.0063(8)
C34A 0.0377(11) 0.0382(9) 0.0209(6) 0.0018(6) 0.0033(8) -0.0063(8)
C35A 0.0377(11) 0.0382(9) 0.0209(6) 0.0018(6) 0.0033(8) -0.0063(8)
C36A 0.0377(11) 0.0382(9) 0.0209(6) 0.0018(6) 0.0033(8) -0.0063(8)
C31B 0.0377(11) 0.0382(9) 0.0209(6) 0.0018(6) 0.0033(8) -0.0063(8)
C32B 0.0377(11) 0.0382(9) 0.0209(6) 0.0018(6) 0.0033(8) -0.0063(8)
C33B 0.0377(11) 0.0382(9) 0.0209(6) 0.0018(6) 0.0033(8) -0.0063(8)
C34B 0.0377(11) 0.0382(9) 0.0209(6) 0.0018(6) 0.0033(8) -0.0063(8)
C35B 0.0377(11) 0.0382(9) 0.0209(6) 0.0018(6) 0.0033(8) -0.0063(8)
C36B 0.0377(11) 0.0382(9) 0.0209(6) 0.0018(6) 0.0033(8) -0.0063(8)
N51 0.0256(13) 0.0208(12) 0.0441(15) 0.0107(11) 0.0166(11) 0.0038(10)
C52 0.0241(16) 0.0251(14) 0.0397(17) 0.0049(13) 0.0124(13) 0.0009(12)
C53 0.0290(17) 0.0244(15) 0.0503(19) 0.0054(13) 0.0160(14) 0.0009(12)
C54 0.0295(17) 0.0272(15) 0.0490(19) 0.0061(14) 0.0177(14) 0.0000(13)
C55 0.0240(16) 0.0389(17) 0.0359(17) 0.0010(13) 0.0109(13) -0.0040(13)
C56 0.0234(16) 0.0345(16) 0.0397(17) -0.0076(13) 0.0090(13) 0.0025(13)
C57 0.0234(15) 0.0240(14) 0.0389(17) -0.0030(12) 0.0081(13) 0.0008(12)
C58 0.051(2) 0.0219(16) 0.089(3) 0.0155(17) 0.034(2) 0.0051(15)
C59 0.0285(17) 0.0249(15) 0.056(2) -0.0011(14) 0.0074(15) 0.0053(13)
C60 0.0230(16) 0.0226(14) 0.054(2) 0.0157(13) 0.0159(14) 0.0104(12)
C61 0.0167(15) 0.0337(16) 0.057(2) 0.0151(15) 0.0129(14) 0.0068(12)
C62 0.0186(16) 0.057(2) 0.067(2) 0.0315(18) 0.0046(15) 0.0103(15)
C63 0.0202(17) 0.089(3) 0.065(2) 0.055(2) 0.0026(16) 0.0085(17)
C64 0.0137(15) 0.059(2) 0.070(2) 0.0480(19) 0.0034(15) 0.0078(14)
N65 0.0167(13) 0.0383(14) 0.0551(16) 0.0292(12) 0.0099(11) 0.0090(10)
N66 0.0152(14) 0.097(2) 0.080(2) 0.075(2) -0.0020(14) 0.0019(14)
C69A 0.0313(9) 0.0393(9) 0.0367(9) 0.0120(8) -0.0021(7) 0.0039(7)
C70A 0.0313(9) 0.0393(9) 0.0367(9) 0.0120(8) -0.0021(7) 0.0039(7)
C71A 0.0313(9) 0.0393(9) 0.0367(9) 0.0120(8) -0.0021(7) 0.0039(7)
C72A 0.0313(9) 0.0393(9) 0.0367(9) 0.0120(8) -0.0021(7) 0.0039(7)
C73A 0.0313(9) 0.0393(9) 0.0367(9) 0.0120(8) -0.0021(7) 0.0039(7)
C74A 0.0313(9) 0.0393(9) 0.0367(9) 0.0120(8) -0.0021(7) 0.0039(7)
C75A 0.0313(9) 0.0393(9) 0.0367(9) 0.0120(8) -0.0021(7) 0.0039(7)
C76A 0.0313(9) 0.0393(9) 0.0367(9) 0.0120(8) -0.0021(7) 0.0039(7)
C69B 0.0313(9) 0.0393(9) 0.0367(9) 0.0120(8) -0.0021(7) 0.0039(7)
C70B 0.0313(9) 0.0393(9) 0.0367(9) 0.0120(8) -0.0021(7) 0.0039(7)
C71B 0.0313(9) 0.0393(9) 0.0367(9) 0.0120(8) -0.0021(7) 0.0039(7)
C72B 0.0313(9) 0.0393(9) 0.0367(9) 0.0120(8) -0.0021(7) 0.0039(7)
C73B 0.0313(9) 0.0393(9) 0.0367(9) 0.0120(8) -0.0021(7) 0.0039(7)
C74B 0.0313(9) 0.0393(9) 0.0367(9) 0.0120(8) -0.0021(7) 0.0039(7)
C75B 0.0313(9) 0.0393(9) 0.0367(9) 0.0120(8) -0.0021(7) 0.0039(7)
C76B 0.0313(9) 0.0393(9) 0.0367(9) 0.0120(8) -0.0021(7) 0.0039(7)
C75 0.0196(16) 0.060(2) 0.0456(19) 0.0359(17) 0.0040(14) 0.0015(14)
C76 0.0202(17) 0.065(2) 0.055(2) 0.0436(19) 0.0025(15) 0.0033(15)
F77 0.0239(9) 0.0372(9) 0.0450(10) 0.0158(8) -0.0013(8) -0.0021(7)
F78 0.0471(13) 0.132(2) 0.0551(13) 0.0681(14) -0.0164(10) -0.0405(13)
F79 0.0504(14) 0.0657(15) 0.170(3) 0.0818(17) 0.0524(15) 0.0323(12)
N80 0.0146(12) 0.0373(13) 0.0253(12) 0.0145(10) 0.0023(9) 0.0040(10)
C81 0.0160(13) 0.0218(13) 0.0215(13) 0.0047(10) 0.0024(11) 0.0023(10)
C82 0.0226(15) 0.0194(13) 0.0199(13) 0.0026(10) 0.0036(11) 0.0057(11)
C83 0.0282(16) 0.0269(15) 0.0318(16) -0.0012(12) -0.0104(13) 0.0013(12)
C84 0.0136(15) 0.0385(17) 0.058(2) -0.0118(15) -0.0022(14) 0.0050(13)
C85 0.0231(16) 0.0340(16) 0.0449(18) -0.0093(14) 0.0117(14) 0.0026(13)
C86 0.0249(15) 0.0265(14) 0.0221(14) 0.0008(11) 0.0033(11) -0.0020(12)
O101 0.0331(11) 0.0302(10) 0.0224(10) -0.0044(8) 0.0099(8) -0.0027(9)
C102 0.062(2) 0.0304(16) 0.0255(15) -0.0098(13) 0.0129(15) -0.0106(15)
O111 0.0473(14) 0.0206(10) 0.0769(17) -0.0016(10) 0.0358(12) 0.0059(9)
C112 0.076(3) 0.0249(19) 0.188(6) -0.024(3) 0.064(3) -0.001(2)

loop_
_atom_type_symbol
_atom_type_description
_atom_type_scat_dispersion_real
_atom_type_scat_dispersion_imag
_atom_type_scat_source
C C 0.0033 0.0016 'International Tables Vol C Tables 4.2.6.8 and 6.1.1.4'
H H 0 0 'International Tables Vol C Tables 4.2.6.8 and 6.1.1.4'
N N 0.0061 0.0033 'International Tables Vol C Tables 4.2.6.8 and 6.1.1.4'
O O 0.0106 0.006 'International Tables Vol C Tables 4.2.6.8 and 6.1.1.4'
F F 0.0171 0.0103 'International Tables Vol C Tables 4.2.6.8 and 6.1.1.4'
Y Y -2.7962 3.5667 'International Tables Vol C Tables 4.2.6.8 and 6.1.1.4'

loop_
_geom_angle_atom_site_label_1
_geom_angle_atom_site_label_2
_geom_angle_atom_site_label_3
_geom_angle
O111 Y1 N1 98.33(9)
O111 Y1 N65 94.27(10)
N1 Y1 N65 149.09(8)
O111 Y1 N51 96.89(8)
N1 Y1 N51 94.33(8)
N65 Y1 N51 56.03(8)
O111 Y1 O101 80.08(8)
N1 Y1 O101 85.23(7)
N65 Y1 O101 124.87(7)
N51 Y1 O101 176.83(7)
O111 Y1 N80 103.37(8)
N1 Y1 N80 135.92(7)
N65 Y1 N80 66.61(7)
N51 Y1 N80 120.09(8)
O101 Y1 N80 61.84(6)
O111 Y1 N15 151.88(9)
N1 Y1 N15 54.07(7)
N65 Y1 N15 112.38(8)
N51 Y1 N15 91.11(7)
O101 Y1 N15 91.16(7)
N80 Y1 N15 95.64(7)
O111 Y1 C60 98.00(9)
N1 Y1 C60 121.13(8)
N65 Y1 C60 28.52(8)
N51 Y1 C60 27.60(8)
O101 Y1 C60 153.39(7)
N80 Y1 C60 93.35(8)
N15 Y1 C60 101.39(7)
O111 Y1 C10 125.04(9)
N1 Y1 C10 26.85(7)
N65 Y1 C10 130.93(8)
N51 Y1 C10 88.05(7)
O101 Y1 C10 92.93(7)
N80 Y1 C10 120.95(7)
N15 Y1 C10 28.09(7)
C60 Y1 C10 109.20(7)
C10 N1 C2 118.3(2)
C10 N1 Y1 101.94(16)
C2 N1 Y1 139.77(17)
C3 C2 C7 119.2(3)
C3 C2 N1 119.3(3)
C7 C2 N1 121.4(3)
C4 C3 C2 119.2(3)
C4 C3 C8 120.2(3)
C2 C3 C8 120.6(3)
C5 C4 C3 121.8(3)
C5 C4 H4 119.1
C3 C4 H4 119.1
C4 C5 C6 119.2(3)
C4 C5 H5 120.4
C6 C5 H5 120.4
C7 C6 C5 121.1(3)
C7 C6 H6 119.4
C5 C6 H6 119.4
C6 C7 C2 119.5(3)
C6 C7 C9 118.5(3)
C2 C7 C9 121.9(3)
C3 C8 H8A 109.5
C3 C8 H8B 109.5
H8A C8 H8B 109.5
C3 C8 H8C 109.5
H8A C8 H8C 109.5
H8B C8 H8C 109.5
C7 C9 H9A 109.5
C7 C9 H9B 109.5
H9A C9 H9B 109.5
C7 C9 H9C 109.5
H9A C9 H9C 109.5
H9B C9 H9C 109.5
N1 C10 N15 114.4(2)
N1 C10 C11 124.7(2)
N15 C10 C11 120.9(2)
N1 C10 Y1 51.21(13)
N15 C10 Y1 65.77(13)
C11 C10 Y1 163.9(2)
C12 C11 C10 119.5(2)
C12 C11 H11 120.3
C10 C11 H11 120.3
C11 C12 C13 119.7(2)
C11 C12 H12 120.2
C13 C12 H12 120.2
C14 C13 C12 118.3(2)
C14 C13 H13 120.9
C12 C13 H13 120.9
N15 C14 C13 124.6(2)
N15 C14 N16 119.0(2)
C13 C14 N16 116.0(2)
C14 N15 C10 116.9(2)
C14 N15 Y1 153.79(17)
C10 N15 Y1 86.15(14)
C25 N16 C14 124.4(2)
C25 N16 C17 116.4(2)
C14 N16 C17 114.76(19)
C22 C17 C18 122.2(3)
C22 C17 N16 117.8(3)
C18 C17 N16 119.9(2)
C17 C18 C19 117.9(3)
C17 C18 C23 122.2(3)
C19 C18 C23 119.9(3)
C20 C19 C18 121.0(3)
C20 C19 H19 119.5
C18 C19 H19 119.5
C21 C20 C19 119.9(3)
C21 C20 H20 120.1
C19 C20 H20 120.1
C20 C21 C22 121.6(3)
C20 C21 H21 119.2
C22 C21 H21 119.2
C17 C22 C21 117.4(3)
C17 C22 C24 122.0(3)
C21 C22 C24 120.6(3)
C18 C23 H23A 109.5
C18 C23 H23B 109.5
H23A C23 H23B 109.5
C18 C23 H23C 109.5
H23A C23 H23C 109.5
H23B C23 H23C 109.5
C22 C24 H24A 109.5
C22 C24 H24B 109.5
H24A C24 H24B 109.5
C22 C24 H24C 109.5
H24A C24 H24C 109.5
H24B C24 H24C 109.5
N30 C25 N16 119.3(2)
N30 C25 C26 124.8(2)
N16 C25 C26 115.0(2)
F29 C26 F28 107.8(2)
F29 C26 F27 106.6(2)
F28 C26 F27 106.1(2)
F29 C26 C25 113.9(2)
F28 C26 C25 112.4(2)
F27 C26 C25 109.7(2)
C25 N30 C31A 128.3(2)
C32A C31A C36A 121.0(4)
C32A C31A N30 123.8(4)
C36A C31A N30 115.3(2)
C31A C32A C33A 113.1(6)
C31A C32A H32A 123.5
C33A C32A H32A 123.5
C34A C33A C32A 118.6(6)
C34A C33A H33A 120.7
C32A C33A H33A 120.7
C33A C34A C35A 116.8(6)
C33A C34A H34A 121.6
C35A C34A H34A 121.6
C36A C35A C34A 111.9(5)
C36A C35A H35A 124
C34A C35A H35A 124
C31A C36A C35A 117.1(4)
C31A C36A C86 118.4(2)
C35A C36A C86 124.0(4)
C33B C32B H32B 123.9
C34B C33B C32B 119.1(6)
C34B C33B H33B 120.4
C32B C33B H33B 120.4
C33B C34B C35B 115.2(5)
C33B C34B H34B 122.4
C35B C34B H34B 122.4
C34B C35B H35B 125.1
C60 N51 C52 116.3(2)
C60 N51 Y1 95.29(16)
C52 N51 Y1 146.5(2)
C53 C52 C57 119.9(2)
C53 C52 N51 120.8(2)
C57 C52 N51 119.2(2)
C54 C53 C52 119.1(3)
C54 C53 C58 120.8(2)
C52 C53 C58 120.1(3)
C55 C54 C53 121.2(3)
C55 C54 H54 119.4
C53 C54 H54 119.4
C54 C55 C56 119.8(3)
C54 C55 H55 120.1
C56 C55 H55 120.1
C55 C56 C57 120.6(3)
C55 C56 H56 119.7
C57 C56 H56 119.7
C56 C57 C52 119.4(2)
C56 C57 C59 120.2(3)
C52 C57 C59 120.4(2)
C53 C58 H58A 109.5
C53 C58 H58B 109.5
H58A C58 H58B 109.5
C53 C58 H58C 109.5
H58A C58 H58C 109.5
H58B C58 H58C 109.5
C57 C59 H59A 109.5
C57 C59 H59B 109.5
H59A C59 H59B 109.5
C57 C59 H59C 109.5
H59A C59 H59C 109.5
H59B C59 H59C 109.5
N51 C60 N65 112.1(3)
N51 C60 C61 129.2(3)
N65 C60 C61 118.6(3)
N51 C60 Y1 57.11(15)
N65 C60 Y1 55.27(15)
C61 C60 Y1 172.0(2)
C62 C61 C60 119.4(3)
C62 C61 H61 120.3
C60 C61 H61 120.3
C61 C62 C63 121.1(3)
C61 C62 H62 119.4
C63 C62 H62 119.4
C64 C63 C62 117.1(3)
C64 C63 H63 121.5
C62 C63 H63 121.5
N65 C64 C63 123.5(3)
N65 C64 N66 115.8(3)
C63 C64 N66 120.4(3)
C64 N65 C60 120.2(3)
C64 N65 Y1 143.35(19)
C60 N65 Y1 96.21(18)
C75 N66 C64 124.2(2)
C75 N66 C69B 123.0(3)
C64 N66 C69B 111.1(3)
C75 N66 C69A 118.2(3)
C64 N66 C69A 111.0(3)
C74A C69A C70A 121.7(6)
C74A C69A N66 108.9(5)
C70A C69A N66 129.2(5)
C71A C70A C69A 118.7(6)
C71A C70A C75A 120.9(7)
C69A C70A C75A 120.4(6)
C72A C71A C70A 120.7(7)
C72A C71A H71A 119.6
C70A C71A H71A 119.6
C71A C72A C73A 122.2(6)
C71A C72A H72A 118.9
C73A C72A H72A 118.9
C72A C73A C74A 119.1(7)
C72A C73A H73A 120.4
C74A C73A H73A 120.4
C69A C74A C73A 117.4(6)
C69A C74A C76A 119.0(6)
C73A C74A C76A 123.5(7)
C70B C69B C74B 119.3(6)
C70B C69B N66 106.8(5)
C74B C69B N66 133.9(6)
C71B C70B C69B 116.8(6)
C71B C70B C75B 121.2(6)
C69B C70B C75B 122.0(6)
C70B C71B C72B 120.0(7)
C70B C71B H71B 120
C72B C71B H71B 120
C73B C72B C71B 120.9(6)
C73B C72B H72B 119.6
C71B C72B H72B 119.6
C74B C73B C72B 122.0(8)
C74B C73B H73B 119
C72B C73B H73B 119
C73B C74B C69B 120.9(9)
C73B C74B C76B 123.3(11)
C69B C74B C76B 115.8(7)
C70B C75B H75D 109.5
C70B C75B H75E 109.5
H75D C75B H75E 109.5
C70B C75B H75F 109.5
H75D C75B H75F 109.5
H75E C75B H75F 109.5
C74B C76B H76D 109.5
C74B C76B H76E 109.5
H76D C76B H76E 109.5
C74B C76B H76F 109.5
H76D C76B H76F 109.5
H76E C76B H76F 109.5
N80 C75 N66 124.3(2)
N80 C75 C76 123.1(3)
N66 C75 C76 112.4(2)
F78 C76 F77 106.2(3)
F78 C76 F79 108.6(3)
F77 C76 F79 105.0(3)
F78 C76 C75 113.4(3)
F77 C76 C75 113.9(2)
F79 C76 C75 109.3(3)
C75 N80 C81 118.9(2)
C75 N80 Y1 120.81(19)
C81 N80 Y1 110.31(14)
C86 C81 C82 119.4(2)
C86 C81 N80 123.3(2)
C82 C81 N80 117.3(2)
O101 C82 C83 124.9(2)
O101 C82 C81 114.3(2)
C83 C82 C81 120.9(2)
C82 C83 C84 119.0(3)
C82 C83 H83 120.5
C84 C83 H83 120.5
C85 C84 C83 120.7(3)
C85 C84 H84 119.6
C83 C84 H84 119.6
C84 C85 C86 120.9(3)
C84 C85 H85 119.5
C86 C85 H85 119.5
C81 C86 C85 118.7(2)
C81 C86 C36A 123.0(2)
C85 C86 C36A 118.2(3)
C82 O101 C102 118.5(2)
C82 O101 Y1 120.87(15)
C102 O101 Y1 118.21(16)
O101 C102 H10A 109.5
O101 C102 H10B 109.5
H10A C102 H10B 109.5
O101 C102 H10C 109.5
H10A C102 H10C 109.5
H10B C102 H10C 109.5
C112 O111 Y1 173.2(3)
O111 C112 H11A 109.5
O111 C112 H11B 109.5
H11A C112 H11B 109.5
O111 C112 H11C 109.5
H11A C112 H11C 109.5
H11B C112 H11C 109.5

loop_
_geom_bond_atom_site_label_1
_geom_bond_atom_site_label_2
_geom_bond_distance
Y1 O111 2.022(2)
Y1 N1 2.337(2)
Y1 N65 2.374(3)
Y1 N51 2.421(2)
Y1 O101 2.4646(19)
Y1 N80 2.647(2)
Y1 N15 2.681(2)
Y1 C60 2.871(3)
Y1 C10 2.933(3)
N1 C10 1.354(3)
N1 C2 1.416(4)
C2 C3 1.413(4)
C2 C7 1.416(4)
C3 C4 1.393(4)
C3 C8 1.493(5)
C4 C5 1.376(5)
C4 H4 0.95
C5 C6 1.391(5)
C5 H5 0.95
C6 C7 1.391(4)
C6 H6 0.95
C7 C9 1.516(4)
C8 H8A 0.98
C8 H8B 0.98
C8 H8C 0.98
C9 H9A 0.98
C9 H9B 0.98
C9 H9C 0.98
C10 N15 1.384(3)
C10 C11 1.422(3)
C11 C12 1.372(4)
C11 H11 0.95
C12 C13 1.392(4)
C12 H12 0.95
C13 C14 1.381(3)
C13 H13 0.95
C14 N15 1.347(3)
C14 N16 1.439(3)
N16 C25 1.404(3)
N16 C17 1.454(3)
C17 C22 1.399(4)
C17 C18 1.399(4)
C18 C19 1.404(4)
C18 C23 1.492(4)
C19 C20 1.384(5)
C19 H19 0.95
C20 C21 1.376(5)
C20 H20 0.95
C21 C22 1.404(4)
C21 H21 0.95
C22 C24 1.498(5)
C23 H23A 0.98
C23 H23B 0.98
C23 H23C 0.98
C24 H24A 0.98
C24 H24B 0.98
C24 H24C 0.98
C25 N30 1.254(3)
C25 C26 1.523(4)
C26 F29 1.322(3)
C26 F28 1.332(3)
C26 F27 1.349(3)
N30 C31A 1.414(3)
C31A C32A 1.393(9)
C31A C36A 1.410(4)
C32A C33A 1.507(10)
C32A H32A 0.95
C33A C34A 1.376(8)
C33A H33A 0.95
C34A C35A 1.504(10)
C34A H34A 0.95
C35A C36A 1.429(7)
C35A H35A 0.95
C36A C86 1.495(4)
C32B C33B 1.513(10)
C32B H32B 0.95
C33B C34B 1.355(8)
C33B H33B 0.95
C34B C35B 1.618(9)
C34B H34B 0.95
C35B H35B 0.95
N51 C60 1.336(4)
N51 C52 1.429(3)
C52 C53 1.402(4)
C52 C57 1.404(4)
C53 C54 1.392(4)
C53 C58 1.512(4)
C54 C55 1.380(4)
C54 H54 0.95
C55 C56 1.383(4)
C55 H55 0.95
C56 C57 1.396(4)
C56 H56 0.95
C57 C59 1.520(4)
C58 H58A 0.98
C58 H58B 0.98
C58 H58C 0.98
C59 H59A 0.98
C59 H59B 0.98
C59 H59C 0.98
C60 N65 1.379(3)
C60 C61 1.424(4)
C61 C62 1.353(4)
C61 H61 0.95
C62 C63 1.406(4)
C62 H62 0.95
C63 C64 1.371(5)
C63 H63 0.95
C64 N65 1.327(4)
C64 N66 1.443(4)
N66 C75 1.368(4)
N66 C69B 1.503(6)
N66 C69A 1.587(7)
C69A C74A 1.379(9)
C69A C70A 1.408(10)
C70A C71A 1.382(8)
C70A C75A 1.510(9)
C71A C72A 1.355(8)
C71A H71A 0.95
C72A C73A 1.363(10)
C72A H72A 0.95
C73A C74A 1.453(8)
C73A H73A 0.95
C74A C76A 1.516(14)
C75A H75A 0.98
C75A H75B 0.98
C75A H75C 0.98
C76A H76A 0.98
C76A H76B 0.98
C76A H76C 0.98
C69B C70B 1.407(9)
C69B C74B 1.423(15)
C70B C71B 1.402(9)
C70B C75B 1.502(10)
C71B C72B 1.408(9)
C71B H71B 0.95
C72B C73B 1.319(9)
C72B H72B 0.95
C73B C74B 1.309(11)
C73B H73B 0.95
C74B C76B 1.534(12)
C75B H75D 0.98
C75B H75E 0.98
C75B H75F 0.98
C76B H76D 0.98
C76B H76E 0.98
C76B H76F 0.98
C75 N80 1.302(3)
C75 C76 1.572(4)
C76 F78 1.316(4)
C76 F77 1.322(3)
C76 F79 1.332(4)
N80 C81 1.441(3)
C81 C86 1.389(4)
C81 C82 1.403(4)
C82 O101 1.375(3)
C82 C83 1.378(4)
C83 C84 1.385(4)
C83 H83 0.95
C84 C85 1.369(4)
C84 H84 0.95
C85 C86 1.398(4)
C85 H85 0.95
O101 C102 1.442(3)
C102 H10A 0.98
C102 H10B 0.98
C102 H10C 0.98
O111 C112 1.396(4)
C112 H11A 0.98
C112 H11B 0.98
C112 H11C 0.98

loop_
_geom_torsion_atom_site_label_1
_geom_torsion_atom_site_label_2
_geom_torsion_atom_site_label_3
_geom_torsion_atom_site_label_4
_geom_torsion
O111 Y1 N1 C10 174.61(17)
N65 Y1 N1 C10 61.6(2)
N51 Y1 N1 C10 76.99(17)
O101 Y1 N1 C10 -106.16(17)
N80 Y1 N1 C10 -66.2(2)
N15 Y1 N1 C10 -11.25(15)
C60 Y1 N1 C10 69.97(18)
O111 Y1 N1 C2 -3.1(3)
N65 Y1 N1 C2 -116.2(3)
N51 Y1 N1 C2 -100.8(3)
O101 Y1 N1 C2 76.1(3)
N80 Y1 N1 C2 116.0(3)
N15 Y1 N1 C2 171.0(3)
C60 Y1 N1 C2 -107.8(3)
C10 Y1 N1 C2 -177.8(4)
C10 N1 C2 C3 -122.2(3)
Y1 N1 C2 C3 55.3(4)
C10 N1 C2 C7 62.1(3)
Y1 N1 C2 C7 -120.4(3)
C7 C2 C3 C4 0.4(4)
N1 C2 C3 C4 -175.4(2)
C7 C2 C3 C8 -178.0(3)
N1 C2 C3 C8 6.2(4)
C2 C3 C4 C5 -0.9(4)
C8 C3 C4 C5 177.6(3)
C3 C4 C5 C6 0.8(5)
C4 C5 C6 C7 -0.3(4)
C5 C6 C7 C2 -0.2(4)
C5 C6 C7 C9 -178.8(3)
C3 C2 C7 C6 0.1(4)
N1 C2 C7 C6 175.8(2)
C3 C2 C7 C9 178.7(2)
N1 C2 C7 C9 -5.6(4)
C2 N1 C10 N15 -162.0(2)
Y1 N1 C10 N15 19.6(3)
C2 N1 C10 C11 17.9(4)
Y1 N1 C10 C11 -160.5(2)
C2 N1 C10 Y1 178.4(3)
O111 Y1 C10 N1 -6.5(2)
N65 Y1 C10 N1 -143.26(16)
N51 Y1 C10 N1 -103.57(17)
O101 Y1 C10 N1 73.42(17)
N80 Y1 C10 N1 132.07(16)
N15 Y1 C10 N1 160.4(3)
C60 Y1 C10 N1 -121.62(17)
O111 Y1 C10 N15 -166.92(14)
N1 Y1 C10 N15 -160.4(3)
N65 Y1 C10 N15 56.34(18)
N51 Y1 C10 N15 96.03(15)
O101 Y1 C10 N15 -86.99(15)
N80 Y1 C10 N15 -28.34(17)
C60 Y1 C10 N15 77.98(16)
O111 Y1 C10 C11 74.8(7)
N1 Y1 C10 C11 81.4(7)
N65 Y1 C10 C11 -61.9(7)
N51 Y1 C10 C11 -22.2(7)
O101 Y1 C10 C11 154.8(7)
N80 Y1 C10 C11 -146.6(7)
N15 Y1 C10 C11 -118.2(8)
C60 Y1 C10 C11 -40.3(7)
N1 C10 C11 C12 -178.7(3)
N15 C10 C11 C12 1.2(4)
Y1 C10 C11 C12 111.7(7)
C10 C11 C12 C13 1.0(4)
C11 C12 C13 C14 -0.7(4)
C12 C13 C14 N15 -1.9(4)
C12 C13 C14 N16 170.1(2)
C13 C14 N15 C10 4.0(4)
N16 C14 N15 C10 -167.8(2)
C13 C14 N15 Y1 -145.4(3)
N16 C14 N15 Y1 42.8(5)
N1 C10 N15 C14 176.3(2)
C11 C10 N15 C14 -3.6(4)
Y1 C10 N15 C14 -167.0(2)
N1 C10 N15 Y1 -16.7(2)
C11 C10 N15 Y1 163.4(2)
O111 Y1 N15 C14 176.1(4)
N1 Y1 N15 C14 163.8(4)
N65 Y1 N15 C14 15.8(4)
N51 Y1 N15 C14 69.2(4)
O101 Y1 N15 C14 -113.0(4)
N80 Y1 N15 C14 -51.2(4)
C60 Y1 N15 C14 43.4(4)
C10 Y1 N15 C14 153.0(5)
O111 Y1 N15 C10 23.2(2)
N1 Y1 N15 C10 10.78(14)
N65 Y1 N15 C10 -137.15(15)
N51 Y1 N15 C10 -83.76(16)
O101 Y1 N15 C10 94.04(15)
N80 Y1 N15 C10 155.85(15)
C60 Y1 N15 C10 -109.57(15)
N15 C14 N16 C25 -28.4(4)
C13 C14 N16 C25 159.1(2)
N15 C14 N16 C17 127.0(3)
C13 C14 N16 C17 -45.5(3)
C25 N16 C17 C22 -88.8(3)
C14 N16 C17 C22 113.8(3)
C25 N16 C17 C18 92.3(3)
C14 N16 C17 C18 -65.1(3)
C22 C17 C18 C19 -1.2(4)
N16 C17 C18 C19 177.7(2)
C22 C17 C18 C23 178.5(3)
N16 C17 C18 C23 -2.6(4)
C17 C18 C19 C20 0.3(4)
C23 C18 C19 C20 -179.4(3)
C18 C19 C20 C21 0.7(5)
C19 C20 C21 C22 -0.8(5)
C18 C17 C22 C21 1.1(4)
N16 C17 C22 C21 -177.9(2)
C18 C17 C22 C24 179.9(3)
N16 C17 C22 C24 0.9(4)
C20 C21 C22 C17 0.0(4)
C20 C21 C22 C24 -178.8(3)
C14 N16 C25 N30 128.0(3)
C17 N16 C25 N30 -27.0(3)
C14 N16 C25 C26 -62.7(3)
C17 N16 C25 C26 142.3(2)
N30 C25 C26 F29 -153.2(3)
N16 C25 C26 F29 38.2(3)
N30 C25 C26 F28 -30.3(4)
N16 C25 C26 F28 161.1(2)
N30 C25 C26 F27 87.5(3)
N16 C25 C26 F27 -81.2(3)
N16 C25 N30 C31A 170.1(2)
C26 C25 N30 C31A 1.9(4)
C25 N30 C31A C32A -58.2(5)
C25 N30 C31A C36A 122.9(3)
C36A C31A C32A C33A 32.2(7)
N30 C31A C32A C33A -146.7(5)
C31A C32A C33A C34A -29.3(9)
C32A C33A C34A C35A -7.1(9)
C33A C34A C35A C36A 41.5(8)
C32A C31A C36A C35A 2.7(6)
N30 C31A C36A C35A -178.3(4)
C32A C31A C36A C86 175.1(4)
N30 C31A C36A C86 -6.0(4)
C34A C35A C36A C31A -39.6(6)
C34A C35A C36A C86 148.5(4)
C32B C33B C34B C35B 3.8(9)
O111 Y1 N51 C60 94.10(17)
N1 Y1 N51 C60 -166.96(16)
N65 Y1 N51 C60 3.59(16)
N80 Y1 N51 C60 -15.73(19)
N15 Y1 N51 C60 -112.91(16)
C10 Y1 N51 C60 -140.83(17)
O111 Y1 N51 C52 -67.0(3)
N1 Y1 N51 C52 31.9(3)
N65 Y1 N51 C52 -157.5(3)
N80 Y1 N51 C52 -176.8(3)
N15 Y1 N51 C52 86.0(3)
C60 Y1 N51 C52 -161.1(4)
C10 Y1 N51 C52 58.1(3)
C60 N51 C52 C53 104.7(3)
Y1 N51 C52 C53 -96.4(4)
C60 N51 C52 C57 -76.9(3)
Y1 N51 C52 C57 82.0(4)
C57 C52 C53 C54 -1.5(5)
N51 C52 C53 C54 176.9(3)
C57 C52 C53 C58 177.6(3)
N51 C52 C53 C58 -4.1(5)
C52 C53 C54 C55 0.5(5)
C58 C53 C54 C55 -178.6(3)
C53 C54 C55 C56 0.7(5)
C54 C55 C56 C57 -0.9(5)
C55 C56 C57 C52 -0.1(4)
C55 C56 C57 C59 -178.4(3)
C53 C52 C57 C56 1.3(4)
N51 C52 C57 C56 -177.1(3)
C53 C52 C57 C59 179.6(3)
N51 C52 C57 C59 1.2(4)
C52 N51 C60 N65 163.0(2)
Y1 N51 C60 N65 -5.5(2)
C52 N51 C60 C61 -17.6(4)
Y1 N51 C60 C61 173.9(3)
C52 N51 C60 Y1 168.5(3)
O111 Y1 C60 N51 -89.58(17)
N1 Y1 C60 N51 15.24(19)
N65 Y1 C60 N51 -173.8(3)
O101 Y1 C60 N51 -173.39(15)
N80 Y1 C60 N51 166.41(16)
N15 Y1 C60 N51 69.96(17)
C10 Y1 C60 N51 41.94(18)
O111 Y1 C60 N65 84.19(18)
N1 Y1 C60 N65 -171.00(16)
N51 Y1 C60 N65 173.8(3)
O101 Y1 C60 N65 0.4(3)
N80 Y1 C60 N65 -19.83(18)
N15 Y1 C60 N65 -116.28(17)
C10 Y1 C60 N65 -144.29(17)
N51 C60 C61 C62 -179.6(3)
N65 C60 C61 C62 -0.2(4)
C60 C61 C62 C63 -1.1(5)
C61 C62 C63 C64 1.0(6)
C62 C63 C64 N65 0.5(6)
C62 C63 C64 N66 -173.4(3)
C63 C64 N65 C60 -1.9(5)
N66 C64 N65 C60 172.3(3)
C63 C64 N65 Y1 170.7(3)
N66 C64 N65 Y1 -15.2(6)
N51 C60 N65 C64 -178.8(3)
C61 C60 N65 C64 1.7(4)
Y1 C60 N65 C64 175.5(3)
N51 C60 N65 Y1 5.7(2)
C61 C60 N65 Y1 -173.9(2)
O111 Y1 N65 C64 87.6(4)
N1 Y1 N65 C64 -158.4(3)
N51 Y1 N65 C64 -177.0(4)
O101 Y1 N65 C64 6.7(4)
N80 Y1 N65 C64 -15.2(4)
N15 Y1 N65 C64 -101.6(4)
C60 Y1 N65 C64 -173.5(5)
C10 Y1 N65 C64 -126.7(4)
O111 Y1 N65 C60 -98.92(17)
N1 Y1 N65 C60 15.1(3)
N51 Y1 N65 C60 -3.48(15)
O101 Y1 N65 C60 -179.80(15)
N80 Y1 N65 C60 158.35(19)
N15 Y1 N65 C60 71.92(18)
C10 Y1 N65 C60 46.8(2)
N65 C64 N66 C75 31.9(6)
C63 C64 N66 C75 -153.8(4)
N65 C64 N66 C69B -162.7(4)
C63 C64 N66 C69B 11.6(6)
N65 C64 N66 C69A -119.0(4)
C63 C64 N66 C69A 55.3(5)
C75 N66 C69A C74A 103.2(5)
C64 N66 C69A C74A -104.0(5)
C69B N66 C69A C74A -5.7(5)
C75 N66 C69A C70A -82.3(7)
C64 N66 C69A C70A 70.6(7)
C69B N66 C69A C70A 168.8(9)
C74A C69A C70A C71A -3.6(10)
N66 C69A C70A C71A -177.5(5)
C74A C69A C70A C75A 176.4(6)
N66 C69A C70A C75A 2.4(10)
C69A C70A C71A C72A 2.0(9)
C75A C70A C71A C72A -178.0(6)
C70A C71A C72A C73A 2.0(10)
C71A C72A C73A C74A -4.4(10)
C70A C69A C74A C73A 1.2(9)
N66 C69A C74A C73A 176.2(5)
C70A C69A C74A C76A -175.2(7)
N66 C69A C74A C76A -0.2(9)
C72A C73A C74A C69A 2.7(9)
C72A C73A C74A C76A 179.0(8)
C75 N66 C69B C70B -108.8(5)
C64 N66 C69B C70B 85.5(5)
C69A N66 C69B C70B -12.6(5)
C75 N66 C69B C74B 70.1(11)
C64 N66 C69B C74B -95.5(10)
C69A N66 C69B C74B 166.4(12)
C74B C69B C70B C71B -3.3(10)
N66 C69B C70B C71B 175.8(5)
C74B C69B C70B C75B 176.5(8)
N66 C69B C70B C75B -4.4(8)
C69B C70B C71B C72B 1.0(9)
C75B C70B C71B C72B -178.8(6)
C70B C71B C72B C73B 1.3(10)
C71B C72B C73B C74B -1.2(12)
C72B C73B C74B C69B -1.2(15)
C72B C73B C74B C76B 176.2(8)
C70B C69B C74B C73B 3.5(14)
N66 C69B C74B C73B -175.3(7)
C70B C69B C74B C76B -174.1(7)
N66 C69B C74B C76B 7.1(15)
C64 N66 C75 N80 4.8(6)
C69B N66 C75 N80 -158.9(4)
C69A N66 C75 N80 153.8(4)
C64 N66 C75 C76 -170.4(4)
C69B N66 C75 C76 25.8(6)
C69A N66 C75 C76 -21.4(5)
N80 C75 C76 F78 123.8(4)
N66 C75 C76 F78 -60.9(4)
N80 C75 C76 F77 2.3(5)
N66 C75 C76 F77 177.6(3)
N80 C75 C76 F79 -114.8(4)
N66 C75 C76 F79 60.5(4)
N66 C75 N80 C81 165.7(3)
C76 C75 N80 C81 -19.6(5)
N66 C75 N80 Y1 -52.0(5)
C76 C75 N80 Y1 122.7(3)
O111 Y1 N80 C75 -43.5(2)
N1 Y1 N80 C75 -160.8(2)
N65 Y1 N80 C75 45.4(2)
N51 Y1 N80 C75 62.8(2)
O101 Y1 N80 C75 -114.3(2)
N15 Y1 N80 C75 157.4(2)
C60 Y1 N80 C75 55.6(2)
C10 Y1 N80 C75 170.4(2)
O111 Y1 N80 C81 101.75(17)
N1 Y1 N80 C81 -15.6(2)
N65 Y1 N80 C81 -169.37(19)
N51 Y1 N80 C81 -151.97(15)
O101 Y1 N80 C81 30.90(15)
N15 Y1 N80 C81 -57.40(17)
C60 Y1 N80 C81 -159.20(16)
C10 Y1 N80 C81 -44.42(19)
C75 N80 C81 C86 -67.3(4)
Y1 N80 C81 C86 146.7(2)
C75 N80 C81 C82 114.7(3)
Y1 N80 C81 C82 -31.2(3)
C86 C81 C82 O101 -173.3(2)
N80 C81 C82 O101 4.7(3)
C86 C81 C82 C83 7.5(4)
N80 C81 C82 C83 -174.4(2)
O101 C82 C83 C84 178.3(3)
C81 C82 C83 C84 -2.6(4)
C82 C83 C84 C85 -3.0(4)
C83 C84 C85 C86 3.6(5)
C82 C81 C86 C85 -6.8(4)
N80 C81 C86 C85 175.3(2)
C82 C81 C86 C36A 170.9(2)
N80 C81 C86 C36A -7.1(4)
C84 C85 C86 C81 1.4(4)
C84 C85 C86 C36A -176.4(3)
C31A C36A C86 C81 -73.1(4)
C35A C36A C86 C81 98.7(4)
C31A C36A C86 C85 104.6(3)
C35A C36A C86 C85 -83.7(5)
C83 C82 O101 C102 10.2(4)
C81 C82 O101 C102 -168.9(2)
C83 C82 O101 Y1 -151.7(2)
C81 C82 O101 Y1 29.1(3)
O111 Y1 O101 C82 -143.87(19)
N1 Y1 O101 C82 116.80(18)
N65 Y1 O101 C82 -55.6(2)
N80 Y1 O101 C82 -32.77(16)
N15 Y1 O101 C82 63.00(17)
C60 Y1 O101 C82 -55.8(3)
C10 Y1 O101 C82 91.05(17)
O111 Y1 O101 C102 54.1(2)
N1 Y1 O101 C102 -45.2(2)
N65 Y1 O101 C102 142.40(19)
N80 Y1 O101 C102 165.2(2)
N15 Y1 O101 C102 -99.03(19)
C60 Y1 O101 C102 142.2(2)
C10 Y1 O101 C102 -71.0(2)

loop_
_platon_squeeze_void_nr
_platon_squeeze_void_average_x
_platon_squeeze_void_average_y
_platon_squeeze_void_average_z
_platon_squeeze_void_volume
_platon_squeeze_void_count_electrons
_platon_squeeze_void_content
1 0.500 0.000 0.000 650 106 ' '
